data_7017641
loop_
_publ_author_name
'Yoo, In Young'
'Won Ryu, Dae'
'Hee Yoon, Jung'
'Ram Sohn, Ah'
'Soo Lim, Kwang'
'Ki Cho, Beong'
'Kwan Koh, Eui'
'Seop Hong, Chang'

_publ_section_title
;
 Syntheses, structures, and magnetic characterizations of cyanide-bridged
 Fe(III)Mn(III) chains constructed by mer-Fe(iii)tricyanide and Mn(iii)
 Schiff bases: Magnetostructural relationship.
;
_journal_issue 6
_journal_name_full 'Dalton transactions (Cambridge, England : 2003)'
_journal_page_first 1776
_journal_page_last 1785
_journal_paper_doi 10.1039/c1dt11293g
_journal_volume 41
_journal_year 2012
_chemical_formula_sum 'C38 H24 Cl2 Fe Mn N8 O3'
_chemical_formula_weight 822.34
_chemical_name_systematic
;
?
;
_space_group_IT_number 14
_symmetry_cell_setting monoclinic
_symmetry_space_group_name_Hall '-P 2yn'
_symmetry_space_group_name_H-M 'P 1 21/n 1'
_atom_sites_solution_hydrogens geom
_atom_sites_solution_primary direct
_atom_sites_solution_secondary difmap
_audit_creation_method SHELXL-97
_cell_angle_alpha 90.00
_cell_angle_beta 91.895(3)
_cell_angle_gamma 90.00
_cell_formula_units_Z 4
_cell_length_a 8.7400(15)
_cell_length_b 19.893(4)
_cell_length_c 21.134(4)
_cell_measurement_reflns_used 1908
_cell_measurement_temperature 293(2)
_cell_measurement_theta_max 27.4535
_cell_measurement_theta_min 2.182
_cell_volume 3672.4(12)
_computing_cell_refinement 'Bruker SMART APEXll'
_computing_data_collection 'Bruker SMART APEXll'
_computing_data_reduction 'Bruker SAINT'
_computing_molecular_graphics WingX
_computing_publication_material WingX
_computing_structure_refinement 'SHELXL-97 (Sheldrick, 1997)'
_computing_structure_solution SHELXTL
_diffrn_ambient_temperature 293(2)
_diffrn_measured_fraction_theta_full 0.968
_diffrn_measured_fraction_theta_max 0.865
_diffrn_measurement_device_type 'CCD area detector'
_diffrn_measurement_method 'omega scan'
_diffrn_radiation_monochromator graphite
_diffrn_radiation_source 'fine-focus sealed tube'
_diffrn_radiation_type MoK\a
_diffrn_radiation_wavelength 0.71073
_diffrn_reflns_av_R_equivalents 0.1474
_diffrn_reflns_av_sigmaI/netI 0.2540
_diffrn_reflns_limit_h_max 10
_diffrn_reflns_limit_h_min -8
_diffrn_reflns_limit_k_max 25
_diffrn_reflns_limit_k_min -25
_diffrn_reflns_limit_l_max 18
_diffrn_reflns_limit_l_min -27
_diffrn_reflns_number 19126
_diffrn_reflns_theta_full 25.00
_diffrn_reflns_theta_max 27.55
_diffrn_reflns_theta_min 1.41
_exptl_absorpt_coefficient_mu 0.934
_exptl_absorpt_correction_T_max 0.9574
_exptl_absorpt_correction_T_min 0.8118
_exptl_absorpt_correction_type multi-scan
_exptl_absorpt_process_details SADABS
_exptl_crystal_colour brown
_exptl_crystal_density_diffrn 1.487
_exptl_crystal_density_method 'not measured'
_exptl_crystal_description plate
_exptl_crystal_F_000 1668
_exptl_crystal_size_max 0.23
_exptl_crystal_size_mid 0.06
_exptl_crystal_size_min 0.05
_platon_squeeze_details
;
;
_refine_diff_density_max 0.786
_refine_diff_density_min -0.585
_refine_diff_density_rms 0.112
_refine_ls_extinction_method none
_refine_ls_goodness_of_fit_ref 0.869
_refine_ls_hydrogen_treatment constr
_refine_ls_matrix_type full
_refine_ls_number_parameters 478
_refine_ls_number_reflns 7345
_refine_ls_number_restraints 0
_refine_ls_restrained_S_all 0.869
_refine_ls_R_factor_all 0.2071
_refine_ls_R_factor_gt 0.0814
_refine_ls_shift/su_max 0.000
_refine_ls_shift/su_mean 0.000
_refine_ls_structure_factor_coef Fsqd
_refine_ls_weighting_details 'calc w=1/[\s^2^(Fo^2^)+(0.0659P)^2^+0.0000P] where P=(Fo^2^+2Fc^2^)/3'
_refine_ls_weighting_scheme calc
_refine_ls_wR_factor_gt 0.1494
_refine_ls_wR_factor_ref 0.1881
_reflns_number_gt 2712
_reflns_number_total 7345
_reflns_threshold_expression >2sigma(I)
_cod_data_source_file c1dt11293g.txt
_cod_data_source_block squeezed
_cod_depositor_comments
;
The following automatic conversions were performed:

'_exptl_absorpt_correction_type' value 'MULTI-SCAN' changed to
'multi-scan' according to
/home/saulius/struct/CIF-dictionaries/cif_core.dic dictionary named
'cif_core.dic' version 2.4.1 from 2010-06-29.

Automatic conversion script
Id: cif_fix_values 1715 2011-07-08 13:25:40Z adriana 
;
_cod_original_cell_volume 3672.4(11)
_cod_original_sg_symbol_H-M P2(1)/n
_cod_database_code 7017641

loop_
_symmetry_equiv_pos_as_xyz
'x, y, z'
'-x+1/2, y+1/2, -z+1/2'
'-x, -y, -z'
'x-1/2, -y-1/2, z-1/2'

loop_
_atom_site_label
_atom_site_type_symbol
_atom_site_fract_x
_atom_site_fract_y
_atom_site_fract_z
_atom_site_U_iso_or_equiv
_atom_site_adp_type
_atom_site_occupancy
_atom_site_symmetry_multiplicity
_atom_site_calc_flag
_atom_site_refinement_flags
Fe1 Fe 0.25155(14) -0.09353(5) 0.19800(6) 0.0304(3) Uani 1 1 d .
C1 C 0.3310(10) -0.0665(4) 0.2820(4) 0.032(2) Uani 1 1 d .
C2 C 0.3390(9) -0.1823(4) 0.2155(4) 0.0245(19) Uani 1 1 d .
C3 C 0.1795(9) -0.0001(4) 0.1917(4) 0.027(2) Uani 1 1 d .
C4 C -0.0041(10) -0.1267(4) 0.2842(4) 0.036(2) Uani 1 1 d .
H4 H 0.0484 -0.1036 0.3164 0.044 Uiso 1 1 calc R
C5 C -0.1403(9) -0.1597(4) 0.2974(4) 0.040(2) Uani 1 1 d .
H5 H -0.1742 -0.1607 0.3386 0.048 Uiso 1 1 calc R
C6 C -0.2228(10) -0.1901(4) 0.2506(5) 0.047(3) Uani 1 1 d .
H6 H -0.3156 -0.2105 0.2592 0.056 Uiso 1 1 calc R
C7 C -0.1683(9) -0.1910(4) 0.1889(4) 0.029(2) Uani 1 1 d .
C8 C -0.2492(11) -0.2234(5) 0.1389(5) 0.052(3) Uani 1 1 d .
H8 H -0.3402 -0.2463 0.1452 0.062 Uiso 1 1 calc R
C9 C -0.1851(11) -0.2193(5) 0.0789(5) 0.053(3) Uani 1 1 d .
H9 H -0.2378 -0.2389 0.0447 0.063 Uiso 1 1 calc R
C10 C -0.0461(12) -0.1872(4) 0.0681(4) 0.048(3) Uani 1 1 d .
H10 H -0.0066 -0.1863 0.0278 0.058 Uiso 1 1 calc R
C11 C 0.0325(10) -0.1566(4) 0.1190(4) 0.031(2) Uani 1 1 d .
C12 C -0.0325(9) -0.1594(4) 0.1783(4) 0.030(2) Uani 1 1 d .
C13 C 0.2685(10) -0.1177(4) 0.0694(5) 0.035(2) Uani 1 1 d .
C14 C 0.4207(9) -0.0871(4) 0.0872(4) 0.032(2) Uani 1 1 d .
C15 C 0.5431(11) -0.0755(4) 0.0499(4) 0.038(2) Uani 1 1 d .
C16 C 0.5406(11) -0.0939(4) -0.0168(5) 0.047(3) Uani 1 1 d .
H16 H 0.4541 -0.1141 -0.0352 0.056 Uiso 1 1 calc R
C17 C 0.6631(12) -0.0817(5) -0.0516(5) 0.059(3) Uani 1 1 d .
H17 H 0.6603 -0.0932 -0.0943 0.070 Uiso 1 1 calc R
C18 C 0.7947(14) -0.0520(5) -0.0248(6) 0.070(3) Uani 1 1 d .
H18 H 0.8781 -0.0444 -0.0501 0.084 Uiso 1 1 calc R
C19 C 0.8041(13) -0.0336(6) 0.0378(6) 0.074(4) Uani 1 1 d .
H19 H 0.8924 -0.0138 0.0549 0.089 Uiso 1 1 calc R
C20 C 0.6784(11) -0.0453(4) 0.0748(5) 0.043(2) Uani 1 1 d .
C21 C 0.6847(12) -0.0264(4) 0.1398(5) 0.053(3) Uani 1 1 d .
H21 H 0.7695 -0.0047 0.1581 0.064 Uiso 1 1 calc R
C22 C 0.5584(10) -0.0419(4) 0.1741(4) 0.034(2) Uani 1 1 d .
H22 H 0.5632 -0.0315 0.2170 0.041 Uiso 1 1 calc R
N1 N 0.3758(8) -0.0483(3) 0.3302(3) 0.0346(18) Uani 1 1 d .
N3 N 0.1429(7) 0.0551(3) 0.1915(3) 0.0246(16) Uani 1 1 d .
N2 N 0.3809(7) -0.2367(3) 0.2224(3) 0.0284(17) Uani 1 1 d .
N4 N 0.0519(7) -0.1276(3) 0.2267(3) 0.0291(17) Uani 1 1 d .
N5 N 0.1727(8) -0.1237(3) 0.1185(3) 0.0288(17) Uani 1 1 d .
N6 N 0.4271(9) -0.0710(3) 0.1511(3) 0.0382(19) Uani 1 1 d .
O1 O 0.2360(7) -0.1388(3) 0.0147(3) 0.0537(18) Uani 1 1 d .
Mn1 Mn 0.11816(13) 0.15948(5) 0.23475(6) 0.0254(3) Uani 1 1 d .
C23 C -0.0825(9) 0.0815(3) 0.3104(4) 0.025(2) Uani 1 1 d .
C24 C -0.2247(9) 0.0500(4) 0.3141(4) 0.026(2) Uani 1 1 d .
H24 H -0.3046 0.0631 0.2867 0.031 Uiso 1 1 calc R
C25 C -0.2489(9) 0.0001(4) 0.3575(4) 0.031(2) Uani 1 1 d .
H25 H -0.3449 -0.0199 0.3593 0.037 Uiso 1 1 calc R
C26 C -0.1320(10) -0.0209(4) 0.3988(4) 0.028(2) Uani 1 1 d .
C27 C 0.0109(10) 0.0076(4) 0.3962(4) 0.032(2) Uani 1 1 d .
H27 H 0.0900 -0.0068 0.4234 0.038 Uiso 1 1 calc R
C28 C 0.0363(9) 0.0589(3) 0.3519(4) 0.026(2) Uani 1 1 d .
C29 C 0.1908(9) 0.0849(4) 0.3512(4) 0.028(2) Uani 1 1 d .
H29 H 0.2593 0.0712 0.3833 0.034 Uiso 1 1 calc R
C30 C 0.3975(9) 0.1494(4) 0.3114(4) 0.036(2) Uani 1 1 d .
H30A H 0.4616 0.1197 0.3372 0.044 Uiso 1 1 calc R
H30B H 0.4037 0.1943 0.3290 0.044 Uiso 1 1 calc R
C31 C 0.4491(9) 0.1494(4) 0.2423(4) 0.038(2) Uani 1 1 d .
H31A H 0.5440 0.1742 0.2387 0.046 Uiso 1 1 calc R
H31B H 0.4650 0.1037 0.2277 0.046 Uiso 1 1 calc R
C32 C 0.3553(9) 0.2209(4) 0.1586(4) 0.033(2) Uani 1 1 d .
H32 H 0.4574 0.2266 0.1488 0.040 Uiso 1 1 calc R
C33 C 0.2410(10) 0.2566(3) 0.1208(4) 0.028(2) Uani 1 1 d .
C34 C 0.2929(9) 0.3051(4) 0.0772(4) 0.032(2) Uani 1 1 d .
H34 H 0.3973 0.3124 0.0734 0.038 Uiso 1 1 calc R
C35 C 0.1910(10) 0.3411(4) 0.0411(4) 0.031(2) Uani 1 1 d .
C36 C 0.0364(9) 0.3302(4) 0.0452(4) 0.028(2) Uani 1 1 d .
H36 H -0.0326 0.3551 0.0202 0.034 Uiso 1 1 calc R
C37 C -0.0162(9) 0.2825(4) 0.0862(4) 0.029(2) Uani 1 1 d .
H37 H -0.1212 0.2760 0.0888 0.035 Uiso 1 1 calc R
C38 C 0.0822(9) 0.2438(3) 0.1238(3) 0.0228(19) Uani 1 1 d .
N7 N 0.2398(7) 0.1258(3) 0.3090(3) 0.0234(16) Uani 1 1 d .
N8 N 0.3251(7) 0.1819(3) 0.2046(3) 0.0240(16) Uani 1 1 d .
O2 O -0.0674(5) 0.1319(2) 0.2699(2) 0.0239(13) Uani 1 1 d .
O3 O 0.0236(6) 0.1966(2) 0.1611(2) 0.0290(14) Uani 1 1 d .
Cl1 Cl -0.1660(2) -0.08375(11) 0.45382(11) 0.0422(6) Uani 1 1 d .
Cl2 Cl 0.2529(3) 0.39961(10) -0.01293(10) 0.0448(6) Uani 1 1 d .

loop_
_atom_site_aniso_label
_atom_site_aniso_U_11
_atom_site_aniso_U_22
_atom_site_aniso_U_33
_atom_site_aniso_U_23
_atom_site_aniso_U_13
_atom_site_aniso_U_12
Fe1 0.0446(8) 0.0175(6) 0.0287(8) -0.0014(5) -0.0049(6) 0.0044(6)
C1 0.036(6) 0.030(5) 0.028(6) 0.009(4) 0.001(5) 0.008(4)
C2 0.028(5) 0.023(4) 0.022(5) 0.001(4) -0.009(4) -0.009(4)
C3 0.023(5) 0.028(5) 0.030(5) 0.006(4) 0.005(4) -0.002(4)
C4 0.044(6) 0.025(5) 0.039(6) -0.002(4) 0.002(5) -0.014(4)
C5 0.033(5) 0.039(5) 0.050(6) -0.003(5) 0.010(5) -0.004(5)
C6 0.034(6) 0.034(5) 0.072(8) 0.001(5) -0.008(6) 0.001(4)
C7 0.029(5) 0.029(5) 0.031(6) -0.007(4) 0.010(4) -0.008(4)
C8 0.043(6) 0.057(6) 0.056(7) -0.023(6) 0.003(6) -0.008(5)
C9 0.046(7) 0.070(7) 0.041(7) -0.037(6) -0.004(6) -0.007(6)
C10 0.071(8) 0.036(5) 0.038(6) -0.013(5) -0.006(6) 0.004(5)
C11 0.040(5) 0.023(4) 0.030(6) 0.000(4) 0.012(4) 0.009(4)
C12 0.023(5) 0.026(4) 0.040(6) -0.009(4) -0.008(4) 0.005(4)
C13 0.036(6) 0.022(4) 0.047(7) 0.011(4) 0.015(5) 0.008(4)
C14 0.036(6) 0.017(4) 0.044(6) 0.019(4) 0.004(5) -0.001(4)
C15 0.058(7) 0.027(5) 0.030(6) 0.011(4) 0.015(5) 0.000(5)
C16 0.056(7) 0.027(5) 0.058(7) 0.014(5) 0.026(6) 0.000(5)
C17 0.063(8) 0.051(7) 0.062(8) 0.021(6) 0.006(7) -0.003(6)
C18 0.080(9) 0.073(8) 0.059(9) -0.001(7) 0.039(7) -0.009(7)
C19 0.058(8) 0.091(9) 0.074(10) 0.008(8) 0.008(7) -0.018(7)
C20 0.046(7) 0.029(5) 0.055(7) 0.006(5) 0.008(6) -0.005(5)
C21 0.057(7) 0.043(6) 0.060(8) 0.003(5) 0.008(6) 0.004(5)
C22 0.045(6) 0.020(4) 0.038(6) 0.015(4) 0.011(5) 0.003(4)
N1 0.037(5) 0.041(4) 0.026(5) -0.009(4) -0.003(4) 0.004(4)
N3 0.024(4) 0.022(4) 0.028(4) -0.002(3) -0.009(3) 0.001(3)
N2 0.041(4) 0.016(3) 0.028(4) -0.002(3) -0.003(3) 0.002(3)
N4 0.041(5) 0.018(3) 0.028(5) 0.010(3) -0.001(4) 0.001(3)
N5 0.034(4) 0.019(3) 0.033(5) 0.003(3) -0.008(4) 0.009(3)
N6 0.058(5) 0.023(4) 0.032(5) 0.003(3) -0.022(4) 0.004(4)
O1 0.071(5) 0.066(5) 0.025(4) -0.003(3) 0.003(4) 0.002(4)
Mn1 0.0260(7) 0.0169(6) 0.0329(8) 0.0015(6) -0.0041(6) 0.0000(5)
C23 0.025(5) 0.012(4) 0.036(6) -0.011(4) -0.008(4) 0.009(3)
C24 0.034(5) 0.024(4) 0.020(5) -0.004(4) -0.009(4) -0.002(4)
C25 0.025(5) 0.035(5) 0.033(5) 0.000(4) 0.008(4) -0.006(4)
C26 0.035(5) 0.026(4) 0.025(5) 0.010(4) -0.002(4) -0.001(4)
C27 0.039(5) 0.021(4) 0.037(6) -0.003(4) 0.002(4) -0.005(4)
C28 0.035(5) 0.014(4) 0.027(5) -0.003(3) 0.003(4) -0.007(4)
C29 0.043(6) 0.021(4) 0.020(5) 0.002(4) -0.004(4) 0.001(4)
C30 0.026(5) 0.036(5) 0.046(7) 0.007(4) -0.008(5) -0.003(4)
C31 0.020(5) 0.043(5) 0.051(6) 0.023(5) -0.008(4) -0.009(4)
C32 0.029(5) 0.028(5) 0.041(6) -0.002(4) -0.011(5) 0.006(4)
C33 0.043(6) 0.014(4) 0.025(5) 0.008(3) -0.007(4) 0.004(4)
C34 0.027(5) 0.022(4) 0.045(6) 0.007(4) -0.013(4) -0.004(4)
C35 0.049(6) 0.024(4) 0.020(5) 0.005(4) 0.004(4) -0.003(4)
C36 0.038(5) 0.024(4) 0.021(5) 0.003(4) -0.001(4) 0.008(4)
C37 0.032(5) 0.026(4) 0.029(5) 0.000(4) -0.011(4) 0.008(4)
C38 0.038(5) 0.015(4) 0.015(5) -0.001(3) 0.001(4) -0.001(4)
N7 0.025(4) 0.019(3) 0.026(4) -0.002(3) -0.010(3) -0.002(3)
N8 0.015(4) 0.026(4) 0.031(4) 0.007(3) -0.004(3) -0.003(3)
O2 0.021(3) 0.013(3) 0.037(4) 0.006(2) -0.004(3) 0.001(2)
O3 0.030(3) 0.025(3) 0.032(4) 0.010(3) -0.005(3) -0.001(2)
Cl1 0.0406(14) 0.0418(13) 0.0443(15) 0.0090(11) 0.0031(11) -0.0106(11)
Cl2 0.0635(17) 0.0366(13) 0.0338(14) 0.0126(11) -0.0062(12) -0.0082(12)

loop_
_atom_type_symbol
_atom_type_description
_atom_type_scat_dispersion_real
_atom_type_scat_dispersion_imag
_atom_type_scat_source
C C 0.0033 0.0016 'International Tables Vol C Tables 4.2.6.8 and 6.1.1.4'
H H 0.0000 0.0000 'International Tables Vol C Tables 4.2.6.8 and 6.1.1.4'
N N 0.0061 0.0033 'International Tables Vol C Tables 4.2.6.8 and 6.1.1.4'
O O 0.0106 0.0060 'International Tables Vol C Tables 4.2.6.8 and 6.1.1.4'
Cl Cl 0.1484 0.1585 'International Tables Vol C Tables 4.2.6.8 and 6.1.1.4'
Mn Mn 0.3368 0.7283 'International Tables Vol C Tables 4.2.6.8 and 6.1.1.4'
Fe Fe 0.3463 0.8444 'International Tables Vol C Tables 4.2.6.8 and 6.1.1.4'

loop_
_geom_angle_atom_site_label_1
_geom_angle_atom_site_label_2
_geom_angle_atom_site_label_3
_geom_angle
_geom_angle_site_symmetry_1
_geom_angle_site_symmetry_3
N5 Fe1 N6 83.6(3) . .
N5 Fe1 C2 90.6(3) . .
N6 Fe1 C2 89.7(3) . .
N5 Fe1 C1 177.3(3) . .
N6 Fe1 C1 98.0(3) . .
C2 Fe1 C1 87.3(3) . .
N5 Fe1 C3 97.6(3) . .
N6 Fe1 C3 90.2(3) . .
C2 Fe1 C3 171.7(3) . .
C1 Fe1 C3 84.6(3) . .
N5 Fe1 N4 82.2(3) . .
N6 Fe1 N4 165.8(3) . .
C2 Fe1 N4 88.6(3) . .
C1 Fe1 N4 96.0(3) . .
C3 Fe1 N4 93.5(3) . .
N1 C1 Fe1 177.4(7) . .
N2 C2 Fe1 174.2(7) . .
N3 C3 Fe1 175.6(7) . .
N4 C4 C5 121.3(8) . .
C6 C5 C4 120.3(9) . .
C5 C6 C7 119.8(9) . .
C12 C7 C6 118.0(8) . .
C12 C7 C8 120.3(8) . .
C6 C7 C8 121.8(8) . .
C9 C8 C7 116.5(9) . .
C10 C9 C8 123.2(9) . .
C11 C10 C9 118.8(9) . .
N5 C11 C12 114.2(7) . .
N5 C11 C10 127.7(8) . .
C12 C11 C10 118.1(8) . .
C7 C12 N4 122.0(8) . .
C7 C12 C11 123.1(8) . .
N4 C12 C11 114.9(7) . .
O1 C13 N5 123.2(8) . .
O1 C13 C14 122.7(8) . .
N5 C13 C14 114.0(8) . .
C15 C14 N6 120.9(8) . .
C15 C14 C13 128.9(9) . .
N6 C14 C13 110.2(8) . .
C14 C15 C20 121.2(9) . .
C14 C15 C16 121.8(9) . .
C20 C15 C16 117.0(8) . .
C17 C16 C15 119.9(10) . .
C16 C17 C18 121.0(11) . .
C19 C18 C17 121.8(10) . .
C18 C19 C20 118.4(11) . .
C19 C20 C15 122.0(10) . .
C19 C20 C21 119.6(10) . .
C15 C20 C21 118.5(9) . .
C22 C21 C20 116.3(9) . .
N6 C22 C21 126.1(9) . .
C3 N3 Mn1 154.5(6) . .
C2 N2 Mn1 155.5(7) . 2_545
C4 N4 C12 118.5(7) . .
C4 N4 Fe1 129.1(6) . .
C12 N4 Fe1 112.3(6) . .
C13 N5 C11 127.7(7) . .
C13 N5 Fe1 115.7(6) . .
C11 N5 Fe1 116.1(6) . .
C22 N6 C14 117.0(8) . .
C22 N6 Fe1 126.7(6) . .
C14 N6 Fe1 116.4(6) . .
O2 Mn1 O3 94.6(2) . .
O2 Mn1 N7 92.0(2) . .
O3 Mn1 N7 173.3(3) . .
O2 Mn1 N8 173.7(2) . .
O3 Mn1 N8 91.5(2) . .
N7 Mn1 N8 81.9(3) . .
O2 Mn1 N2 95.7(2) . 2
O3 Mn1 N2 88.2(2) . 2
N7 Mn1 N2 89.9(2) . 2
N8 Mn1 N2 86.1(2) . 2
O2 Mn1 N3 89.3(2) . .
O3 Mn1 N3 94.0(2) . .
N7 Mn1 N3 87.3(2) . .
N8 Mn1 N3 88.7(2) . .
N2 Mn1 N3 174.4(2) 2 .
O2 C23 C24 118.8(7) . .
O2 C23 C28 123.6(7) . .
C24 C23 C28 117.5(7) . .
C25 C24 C23 121.2(7) . .
C24 C25 C26 120.8(7) . .
C27 C26 C25 120.1(7) . .
C27 C26 Cl1 119.9(6) . .
C25 C26 Cl1 119.9(6) . .
C26 C27 C28 119.3(8) . .
C27 C28 C23 121.0(7) . .
C27 C28 C29 115.7(7) . .
C23 C28 C29 123.3(7) . .
N7 C29 C28 124.2(7) . .
N7 C30 C31 105.9(6) . .
N8 C31 C30 106.1(7) . .
N8 C32 C33 124.3(8) . .
C38 C33 C34 119.1(7) . .
C38 C33 C32 123.2(7) . .
C34 C33 C32 117.6(8) . .
C35 C34 C33 120.3(8) . .
C34 C35 C36 120.7(7) . .
C34 C35 Cl2 120.8(7) . .
C36 C35 Cl2 118.5(6) . .
C35 C36 C37 119.9(7) . .
C36 C37 C38 122.1(8) . .
O3 C38 C37 119.0(7) . .
O3 C38 C33 123.2(7) . .
C37 C38 C33 117.8(7) . .
C29 N7 C30 121.0(6) . .
C29 N7 Mn1 125.4(5) . .
C30 N7 Mn1 113.6(5) . .
C32 N8 C31 120.7(6) . .
C32 N8 Mn1 126.3(5) . .
C31 N8 Mn1 112.9(5) . .
C23 O2 Mn1 125.3(4) . .
C38 O3 Mn1 126.4(5) . .

loop_
_geom_bond_atom_site_label_1
_geom_bond_atom_site_label_2
_geom_bond_distance
_geom_bond_site_symmetry_2
Fe1 N5 1.892(6) .
Fe1 N6 1.908(8) .
Fe1 C2 1.954(8) .
Fe1 C1 1.961(9) .
Fe1 C3 1.965(8) .
Fe1 N4 1.986(7) .
C1 N1 1.137(9) .
C2 N2 1.152(8) .
C3 N3 1.145(9) .
C4 N4 1.324(9) .
C4 C5 1.396(10) .
C5 C6 1.347(11) .
C6 C7 1.403(11) .
C7 C12 1.369(10) .
C7 C8 1.408(11) .
C8 C9 1.405(12) .
C9 C10 1.398(12) .
C10 C11 1.396(11) .
C11 N5 1.389(10) .
C11 C12 1.395(11) .
C12 N4 1.393(9) .
C13 O1 1.253(10) .
C13 N5 1.362(10) .
C13 C14 1.499(11) .
C14 C15 1.369(11) .
C14 N6 1.387(10) .
C15 C20 1.412(12) .
C15 C16 1.456(12) .
C16 C17 1.342(12) .
C17 C18 1.396(13) .
C18 C19 1.372(13) .
C19 C20 1.390(13) .
C20 C21 1.424(12) .
C21 C22 1.375(11) .
C22 N6 1.361(10) .
N3 Mn1 2.281(6) .
N2 Mn1 2.254(6) 2_545
Mn1 O2 1.887(5) .
Mn1 O3 1.889(5) .
Mn1 N7 1.983(6) .
Mn1 N8 1.988(6) .
Mn1 N2 2.254(6) 2
C23 O2 1.329(8) .
C23 C24 1.397(10) .
C23 C28 1.409(10) .
C24 C25 1.373(10) .
C25 C26 1.385(10) .
C26 C27 1.375(10) .
C26 Cl1 1.739(7) .
C27 C28 1.408(10) .
C28 C29 1.446(10) .
C29 N7 1.291(9) .
C30 N7 1.456(9) .
C30 C31 1.542(11) .
C31 N8 1.472(9) .
C32 N8 1.279(9) .
C32 C33 1.445(10) .
C33 C38 1.415(10) .
C33 C34 1.418(10) .
C34 C35 1.358(10) .
C35 C36 1.374(10) .
C35 Cl2 1.731(8) .
C36 C37 1.375(10) .
C37 C38 1.384(10) .
C38 O3 1.339(8) .

loop_
_platon_squeeze_void_nr
_platon_squeeze_void_average_x
_platon_squeeze_void_average_y
_platon_squeeze_void_average_z
_platon_squeeze_void_volume
_platon_squeeze_void_count_electrons
1 0.126 0.226 0.464 50.2 16.4
2 0.000 0.500 0.000 29.6 7.1
3 -0.126 0.774 0.536 51.2 16.3
4 0.226 0.360 0.636 21.0 10.4
5 0.374 0.726 0.036 50.7 17.6
6 0.274 0.860 0.864 20.6 9.5
7 0.500 0.000 0.500 29.6 6.6
8 0.626 0.274 0.964 50.7 15.6
9 0.725 0.140 0.135 20.6 10.4
10 0.774 0.640 0.364 20.1 9.4
